data_2204079
loop_
_publ_author_name
'Johansson, Anna'
'Hakansson, Mikael'

_publ_section_title
Dichloro(<i>N</i>-cyclohexyl-<i>N,N</i>',<i>N</i>'-trimethylethylenediamine-\k^2^<i>N,N</i>')copper(II)
_journal_issue 8
_journal_name_full 'Acta Crystallographica Section E'
_journal_page_first m1068
_journal_page_last m1070
_journal_paper_doi 10.1107/S1600536804015909
_journal_volume 60
_journal_year 2004
_chemical_formula_iupac '[Cu Cl2 (C11 H24 N2)]'
_chemical_formula_moiety 'C11 H24 Cl2 Cu N2'
_chemical_formula_sum 'C11 H24 Cl2 Cu N2'
_chemical_formula_weight 318.76
_chemical_name_systematic
;
Dichloro(N-cyclohexyl-N,N',N'-trimethylethylenediamine)copper(II)
;
_space_group_IT_number 14
_symmetry_cell_setting monoclinic
_symmetry_space_group_name_Hall '-P 2yn'
_symmetry_space_group_name_H-M 'P 1 21/n 1'
_atom_sites_solution_hydrogens geom
_atom_sites_solution_primary direct
_atom_sites_solution_secondary difmap
_audit_creation_method SHELXL-97
_cell_angle_alpha 90.00
_cell_angle_beta 91.004(9)
_cell_angle_gamma 90.00
_cell_formula_units_Z 4
_cell_length_a 7.8173(19)
_cell_length_b 19.979(4)
_cell_length_c 9.3411(18)
_cell_measurement_reflns_used 13113
_cell_measurement_temperature 293(2)
_cell_measurement_theta_max 31.87
_cell_measurement_theta_min 2.41
_cell_volume 1458.7(5)
_computing_cell_refinement CrystalClear
_computing_data_collection 'CrystalClear(Rigaku, 2000)'
_computing_data_reduction CrystalClear
_computing_molecular_graphics 'ORTEP-3 (Farrugia, 1997) and PLUTON (Spek, 1990)'
_computing_publication_material SHELXL97
_computing_structure_refinement 'SHELXL97 (Sheldrick, 1997)'
_computing_structure_solution 'SIR92 (Altomare et al., 1993)'
_diffrn_ambient_temperature 293(2)
_diffrn_detector_area_resol_mean 105
_diffrn_measured_fraction_theta_full 0.983
_diffrn_measured_fraction_theta_max 0.803
_diffrn_measurement_device_type 'Rigaku R-AXIS IIC image-plate system'
_diffrn_measurement_method \f
_diffrn_radiation_monochromator graphite
_diffrn_radiation_type MoK\a
_diffrn_radiation_wavelength 0.71073
_diffrn_reflns_av_R_equivalents 0.0544
_diffrn_reflns_av_sigmaI/netI 0.0480
_diffrn_reflns_limit_h_max 10
_diffrn_reflns_limit_h_min -10
_diffrn_reflns_limit_k_max 28
_diffrn_reflns_limit_k_min -27
_diffrn_reflns_limit_l_max 12
_diffrn_reflns_limit_l_min -12
_diffrn_reflns_number 13113
_diffrn_reflns_theta_full 25.00
_diffrn_reflns_theta_max 31.87
_diffrn_reflns_theta_min 2.41
_diffrn_standards_decay_% 0
_diffrn_standards_interval_count 0
_diffrn_standards_interval_time 0
_diffrn_standards_number 0
_exptl_absorpt_coefficient_mu 1.842
_exptl_absorpt_correction_T_max 0.692
_exptl_absorpt_correction_T_min 0.493
_exptl_absorpt_correction_type multi-scan
_exptl_absorpt_process_details '(CrystalClear; Rigaku, 2000)'
_exptl_crystal_colour blue
_exptl_crystal_density_diffrn 1.451
_exptl_crystal_density_method 'not measured'
_exptl_crystal_description Needle
_exptl_crystal_F_000 668
_exptl_crystal_size_max 0.5
_exptl_crystal_size_mid 0.2
_exptl_crystal_size_min 0.2
_refine_diff_density_max 0.594
_refine_diff_density_min -0.449
_refine_ls_extinction_method none
_refine_ls_goodness_of_fit_ref 1.070
_refine_ls_hydrogen_treatment constr
_refine_ls_matrix_type full
_refine_ls_number_parameters 145
_refine_ls_number_reflns 4020
_refine_ls_number_restraints 0
_refine_ls_restrained_S_all 1.070
_refine_ls_R_factor_all 0.0587
_refine_ls_R_factor_gt 0.0428
_refine_ls_shift/su_max 0.001
_refine_ls_shift/su_mean 0.000
_refine_ls_structure_factor_coef Fsqd
_refine_ls_weighting_details 'calc w = 1/[\s^2^(Fo^2^)+(0.0486P)^2^+0.3327P] where P = (Fo^2^+2Fc^2^)/3'
_refine_ls_weighting_scheme calc
_refine_ls_wR_factor_gt 0.0997
_refine_ls_wR_factor_ref 0.1067
_reflns_number_gt 3372
_reflns_number_total 4020
_reflns_threshold_expression I>2\s(I)
_cod_data_source_file rn6018.cif
_cod_data_source_block I
_cod_original_sg_symbol_Hall -P2yn
_cod_original_sg_symbol_H-M 'P 21/n'
_cod_database_code 2204079
_cod_database_fobs_code 2204079

loop_
_symmetry_equiv_pos_as_xyz
'x, y, z'
'-x+1/2, y+1/2, -z+1/2'
'-x, -y, -z'
'x-1/2, -y-1/2, z-1/2'

loop_
_atom_site_label
_atom_site_fract_x
_atom_site_fract_y
_atom_site_fract_z
_atom_site_U_iso_or_equiv
_atom_site_adp_type
_atom_site_calc_flag
_atom_site_refinement_flags
_atom_site_occupancy
_atom_site_type_symbol
Cu1 0.97114(3) 0.195636(12) 0.52747(3) 0.03501(10) Uani d . 1 Cu
Cl1 1.18006(8) 0.27060(3) 0.57066(7) 0.05398(17) Uani d . 1 Cl
Cl2 1.15715(9) 0.11305(4) 0.49474(11) 0.0726(2) Uani d . 1 Cl
N1 0.7905(2) 0.26964(9) 0.5139(2) 0.0407(4) Uani d . 1 N
N2 0.7649(2) 0.13061(9) 0.5334(2) 0.0394(4) Uani d . 1 N
C1 0.8300(4) 0.32215(14) 0.4081(3) 0.0585(7) Uani d . 1 C
H1A 0.9342 0.3444 0.4360 0.088 Uiso calc R 1 H
H1B 0.7382 0.3540 0.4039 0.088 Uiso calc R 1 H
H1C 0.8434 0.3021 0.3155 0.088 Uiso calc R 1 H
C2 0.7713(4) 0.30098(14) 0.6569(3) 0.0617(7) Uani d . 1 C
H2A 0.7472 0.2670 0.7263 0.092 Uiso calc R 1 H
H2B 0.6790 0.3326 0.6533 0.092 Uiso calc R 1 H
H2C 0.8755 0.3236 0.6836 0.092 Uiso calc R 1 H
C3 0.6294(3) 0.23650(13) 0.4690(3) 0.0497(6) Uani d . 1 C
H3A 0.6306 0.2277 0.3670 0.060 Uiso calc R 1 H
H3B 0.5333 0.2657 0.4883 0.060 Uiso calc R 1 H
C4 0.6098(3) 0.17200(14) 0.5491(3) 0.0499(6) Uani d . 1 C
H4A 0.5917 0.1813 0.6496 0.060 Uiso calc R 1 H
H4B 0.5109 0.1479 0.5120 0.060 Uiso calc R 1 H
C5 0.7555(4) 0.09483(15) 0.3935(3) 0.0632(7) Uani d . 1 C
H5A 0.8562 0.0679 0.3827 0.095 Uiso calc R 1 H
H5B 0.7484 0.1269 0.3171 0.095 Uiso calc R 1 H
H5C 0.6560 0.0667 0.3906 0.095 Uiso calc R 1 H
C6 0.7880(3) 0.08169(11) 0.6536(2) 0.0401(4) Uani d . 1 C
H6 0.8798 0.0510 0.6265 0.048 Uiso calc R 1 H
C7 0.6303(3) 0.03903(13) 0.6819(3) 0.0563(6) Uani d . 1 C
H7A 0.5353 0.0678 0.7063 0.068 Uiso calc R 1 H
H7B 0.5987 0.0145 0.5958 0.068 Uiso calc R 1 H
C8 0.6651(4) -0.01010(14) 0.8037(4) 0.0643(8) Uani d . 1 C
H8A 0.5617 -0.0352 0.8228 0.077 Uiso calc R 1 H
H8B 0.7527 -0.0416 0.7755 0.077 Uiso calc R 1 H
C9 0.7227(4) 0.02577(15) 0.9375(3) 0.0611(7) Uani d . 1 C
H9A 0.7483 -0.0067 1.0121 0.073 Uiso calc R 1 H
H9B 0.6314 0.0545 0.9704 0.073 Uiso calc R 1 H
C10 0.8804(4) 0.06759(16) 0.9096(3) 0.0614(7) Uani d . 1 C
H10A 0.9130 0.0916 0.9960 0.074 Uiso calc R 1 H
H10B 0.9744 0.0385 0.8844 0.074 Uiso calc R 1 H
C11 0.8471(3) 0.11701(12) 0.7895(3) 0.0456(5) Uani d . 1 C
H11A 0.9510 0.1418 0.7710 0.055 Uiso calc R 1 H
H11B 0.7602 0.1487 0.8184 0.055 Uiso calc R 1 H

loop_
_atom_site_aniso_label
_atom_site_aniso_U_11
_atom_site_aniso_U_22
_atom_site_aniso_U_33
_atom_site_aniso_U_12
_atom_site_aniso_U_13
_atom_site_aniso_U_23
Cu1 0.02851(14) 0.03873(15) 0.03798(15) -0.00244(9) 0.00555(9) -0.00167(10)
Cl1 0.0419(3) 0.0602(4) 0.0597(4) -0.0165(3) -0.0007(2) 0.0013(3)
Cl2 0.0452(3) 0.0568(4) 0.1169(7) 0.0090(3) 0.0270(4) -0.0073(4)
N1 0.0373(9) 0.0404(10) 0.0446(10) 0.0017(7) 0.0035(7) 0.0047(8)
N2 0.0358(8) 0.0415(9) 0.0410(10) -0.0066(7) 0.0024(7) -0.0019(8)
C1 0.0569(15) 0.0531(14) 0.0655(18) -0.0036(12) -0.0013(12) 0.0201(13)
C2 0.0734(19) 0.0549(15) 0.0570(17) 0.0176(13) 0.0077(13) -0.0098(12)
C3 0.0304(10) 0.0609(15) 0.0579(15) 0.0000(10) -0.0013(9) 0.0137(12)
C4 0.0283(10) 0.0611(14) 0.0604(15) -0.0060(10) 0.0014(9) 0.0117(12)
C5 0.0768(18) 0.0695(18) 0.0433(14) -0.0263(15) 0.0010(12) -0.0129(13)
C6 0.0367(10) 0.0367(10) 0.0471(12) -0.0038(8) 0.0057(8) 0.0005(9)
C7 0.0566(14) 0.0517(14) 0.0607(16) -0.0219(12) 0.0039(11) 0.0033(12)
C8 0.0686(17) 0.0459(14) 0.079(2) -0.0112(13) 0.0176(14) 0.0124(13)
C9 0.0588(15) 0.0608(16) 0.0639(18) 0.0065(13) 0.0111(12) 0.0240(14)
C10 0.0568(15) 0.0682(17) 0.0591(17) -0.0006(13) -0.0041(12) 0.0184(14)
C11 0.0471(12) 0.0447(12) 0.0449(13) -0.0047(10) -0.0014(9) 0.0028(10)

loop_
_atom_type_symbol
_atom_type_description
_atom_type_scat_dispersion_real
_atom_type_scat_dispersion_imag
_atom_type_scat_source
Cu Cu 0.3201 1.2651 'International Tables Vol C Tables 4.2.6.8 and 6.1.1.4'
Cl Cl 0.1484 0.1585 'International Tables Vol C Tables 4.2.6.8 and 6.1.1.4'
N N 0.0061 0.0033 'International Tables Vol C Tables 4.2.6.8 and 6.1.1.4'
C C 0.0033 0.0016 'International Tables Vol C Tables 4.2.6.8 and 6.1.1.4'
H H 0.0000 0.0000 'International Tables Vol C Tables 4.2.6.8 and 6.1.1.4'

loop_
_geom_angle_atom_site_label_1
_geom_angle_atom_site_label_2
_geom_angle_atom_site_label_3
_geom_angle
_geom_angle_publ_flag
N1 Cu1 N2 85.31(8) y
N1 Cu1 Cl2 168.35(6) y
N2 Cu1 Cl2 92.84(6) y
N1 Cu1 Cl1 91.62(6) y
N2 Cu1 Cl1 167.53(6) y
Cl2 Cu1 Cl1 92.54(3) y
C3 N1 C1 108.42(19) ?
C3 N1 C2 110.2(2) ?
C1 N1 C2 109.1(2) ?
C3 N1 Cu1 106.12(14) ?
C1 N1 Cu1 113.70(16) ?
C2 N1 Cu1 109.20(16) ?
C4 N2 C5 109.1(2) ?
C4 N2 C6 112.31(17) ?
C5 N2 C6 110.37(19) ?
C4 N2 Cu1 106.99(14) ?
C5 N2 Cu1 107.66(14) ?
C6 N2 Cu1 110.21(13) ?
N1 C1 H1A 109.5 ?
N1 C1 H1B 109.5 ?
H1A C1 H1B 109.5 ?
N1 C1 H1C 109.5 ?
H1A C1 H1C 109.5 ?
H1B C1 H1C 109.5 ?
N1 C2 H2A 109.5 ?
N1 C2 H2B 109.5 ?
H2A C2 H2B 109.5 ?
N1 C2 H2C 109.5 ?
H2A C2 H2C 109.5 ?
H2B C2 H2C 109.5 ?
N1 C3 C4 109.77(19) ?
N1 C3 H3A 109.7 ?
C4 C3 H3A 109.7 ?
N1 C3 H3B 109.7 ?
C4 C3 H3B 109.7 ?
H3A C3 H3B 108.2 ?
N2 C4 C3 109.90(18) ?
N2 C4 H4A 109.7 ?
C3 C4 H4A 109.7 ?
N2 C4 H4B 109.7 ?
C3 C4 H4B 109.7 ?
H4A C4 H4B 108.2 ?
N2 C5 H5A 109.5 ?
N2 C5 H5B 109.5 ?
H5A C5 H5B 109.5 ?
N2 C5 H5C 109.5 ?
H5A C5 H5C 109.5 ?
H5B C5 H5C 109.5 ?
N2 C6 C11 110.79(18) ?
N2 C6 C7 114.00(19) ?
C11 C6 C7 110.5(2) ?
N2 C6 H6 107.1 ?
C11 C6 H6 107.1 ?
C7 C6 H6 107.1 ?
C8 C7 C6 110.8(2) ?
C8 C7 H7A 109.5 ?
C6 C7 H7A 109.5 ?
C8 C7 H7B 109.5 ?
C6 C7 H7B 109.5 ?
H7A C7 H7B 108.1 ?
C9 C8 C7 111.2(2) ?
C9 C8 H8A 109.4 ?
C7 C8 H8A 109.4 ?
C9 C8 H8B 109.4 ?
C7 C8 H8B 109.4 ?
H8A C8 H8B 108.0 ?
C8 C9 C10 110.7(2) ?
C8 C9 H9A 109.5 ?
C10 C9 H9A 109.5 ?
C8 C9 H9B 109.5 ?
C10 C9 H9B 109.5 ?
H9A C9 H9B 108.1 ?
C11 C10 C9 110.9(2) ?
C11 C10 H10A 109.5 ?
C9 C10 H10A 109.5 ?
C11 C10 H10B 109.5 ?
C9 C10 H10B 109.5 ?
H10A C10 H10B 108.0 ?
C10 C11 C6 111.3(2) ?
C10 C11 H11A 109.4 ?
C6 C11 H11A 109.4 ?
C10 C11 H11B 109.4 ?
C6 C11 H11B 109.4 ?
H11A C11 H11B 108.0 ?

loop_
_geom_bond_atom_site_label_1
_geom_bond_atom_site_label_2
_geom_bond_distance
_geom_bond_publ_flag
Cu1 N1 2.0471(19) y
Cu1 N2 2.0722(18) y
Cu1 Cl2 2.2239(8) y
Cu1 Cl1 2.2472(7) y
N1 C3 1.477(3) ?
N1 C1 1.478(3) ?
N1 C2 1.486(3) ?
N2 C4 1.477(3) ?
N2 C5 1.490(3) ?
N2 C6 1.497(3) ?
C1 H1A 0.9600 ?
C1 H1B 0.9600 ?
C1 H1C 0.9600 ?
C2 H2A 0.9600 ?
C2 H2B 0.9600 ?
C2 H2C 0.9600 ?
C3 C4 1.499(3) ?
C3 H3A 0.9700 ?
C3 H3B 0.9700 ?
C4 H4A 0.9700 ?
C4 H4B 0.9700 ?
C5 H5A 0.9600 ?
C5 H5B 0.9600 ?
C5 H5C 0.9600 ?
C6 C11 1.517(3) ?
C6 C7 1.526(3) ?
C6 H6 0.9800 ?
C7 C8 1.524(4) ?
C7 H7A 0.9700 ?
C7 H7B 0.9700 ?
C8 C9 1.503(5) ?
C8 H8A 0.9700 ?
C8 H8B 0.9700 ?
C9 C10 1.515(4) ?
C9 H9A 0.9700 ?
C9 H9B 0.9700 ?
C10 C11 1.514(4) ?
C10 H10A 0.9700 ?
C10 H10B 0.9700 ?
C11 H11A 0.9700 ?
C11 H11B 0.9700 ?
